data_9002900
loop_
_publ_author_name
'Friedrich, A.'
'Mazzi, F.'
'Wildner, M.'
'Tillmanns, E.'

_publ_section_title
;
 Isotypism of Co(H2O)6[Sb(OH)6]2 with brandholzite and bottinoite
;
_journal_name_full 'American Mineralogist'
_journal_page_first 462
_journal_page_last 463
_journal_volume 88
_journal_year 2003
_chemical_formula_structural Co(H2O)6[Sb(OH)6]2
_chemical_formula_sum 'Co O18 Sb2'
_space_group_IT_number 143
_symmetry_space_group_name_Hall 'P 3'
_symmetry_space_group_name_H-M 'P 3'
_cell_angle_alpha 90
_cell_angle_beta 90
_cell_angle_gamma 120
_cell_length_a 16.105
_cell_length_b 16.105
_cell_length_c 9.851
_cell_formula_units_Z 6
_cell_volume 2212.750
_database_code_amcsd 0002989
_exptl_crystal_density_diffrn 2.658
_cod_original_formula_sum 'Sb2 Co O18'
_cod_database_code 9002900
_amcsd_formula_title Co(H2O)6[Sb(OH)6]2

loop_
_space_group_symop_operation_xyz
x,y,z
-y,x-y,z
-x+y,-x,z

loop_
_atom_site_label
_atom_site_fract_x
_atom_site_fract_y
_atom_site_fract_z
_atom_site_U_iso_or_equiv
_atom_site_attached_hydrogens
Sb1 0.00000 0.00000 0.00000 0.01160 0
Sb2 0.66667 0.33333 -0.08368 0.01180 0
Sb3 0.33333 0.66667 0.00850 0.01070 0
Co1 0.33709 0.00798 -0.02739 0.01650 0
Co2 0.66237 -0.00787 -0.04322 0.01460 0
O1 0.03340 0.11380 -0.11250 0.01960 1
O2 0.11280 0.08390 0.11160 0.01750 1
O3 0.58320 0.22110 -0.19770 0.02050 1
O4 0.69580 0.24940 0.02810 0.01890 1
O5 0.30350 0.55220 0.12120 0.01830 1
O6 0.36280 0.78030 -0.10330 0.01680 1
O7 0.31020 0.09620 -0.15730 0.02540 2
O8 0.42740 0.11730 0.09600 0.02800 2
O9 0.45500 0.03500 -0.15170 0.02100 2
O10 0.36350 -0.08510 0.08970 0.02060 2
O11 0.25200 -0.10870 -0.15640 0.02220 2
O12 0.21930 -0.02460 0.09010 0.02340 2
O13 0.57530 0.02160 0.07770 0.02190 2
O14 0.69430 0.11320 -0.16030 0.01800 2
O15 0.78040 0.07890 0.07330 0.01950 2
O16 0.75360 -0.02950 -0.17430 0.01950 2
O17 0.63220 -0.12770 0.07020 0.02480 2
O18 0.54930 -0.09660 -0.17020 0.02910 2
Sb4 0.00000 0.00000 0.49683 0.01190 0
Sb5 0.66667 0.33333 0.42075 0.01060 0
Sb6 0.33333 0.66667 0.50470 0.01040 0
Sb7 0.32782 -0.00676 0.47200 0.01250 0
Sb8 0.66765 0.00622 0.45316 0.01000 0
O19 0.06520 0.11410 0.37520 0.01600 1
O20 0.11430 0.04150 0.61120 0.01750 1
O21 0.55170 0.26700 0.54070 0.01630 1
O22 0.62110 0.21880 0.30580 0.01750 1
O23 0.26440 0.55210 0.61840 0.01720 1
O24 0.39500 0.78120 0.38360 0.01470 1
O25 0.26150 0.04180 0.35100 0.01760 1
O26 0.37420 0.11140 0.57900 0.01710 1
O27 0.44330 0.05720 0.35360 0.01620 1
O28 0.39730 -0.05040 0.58890 0.01740 1
O29 0.28010 -0.12340 0.35590 0.01650 1
O30 0.21230 -0.07270 0.58520 0.01660 1
O31 0.62040 0.07380 0.57080 0.01800 1
O32 0.73390 0.11890 0.33010 0.01680 1
O33 0.78330 0.05900 0.56600 0.01700 1
O34 0.70910 -0.06530 0.33550 0.01610 1
O35 0.60750 -0.10790 0.57240 0.01810 1
O36 0.54970 -0.04250 0.34210 0.01620 1

loop_
_cod_related_entry_id
_cod_related_entry_database
_cod_related_entry_code
1 AMCSD 0002989
